data_2015853
loop_
_publ_author_name
'Coles, Simon J.'
'Davies, David B.'
'Hac\?ivelio\(glu, Ferda'
'Hursthouse, Michael B.'
'\.Ibi\,so\(glu, Hanife'
'K\?il\?i\,c, Adem'
'Shaw, Robert A.'

_publ_section_title
;
 Dimorphism in
 4,4,6,6-tetrachloro-2,2-(2,2-dimethylpropane-1,3-dioxy)cyclotriphosphazene
 and
 6,6-dichloro-2,2:4,4-bis(2,2-dimethylpropane-1,3-dioxy)cyclotriphosphazene
;
_journal_coeditor_code GD3078
_journal_issue 3
_journal_name_full 'Acta Crystallographica Section C'
_journal_page_first o152
_journal_page_last o156
_journal_paper_doi 10.1107/S0108270107003046
_journal_volume 63
_journal_year 2007
_chemical_formula_iupac 'C10 H20 Cl2 N3 O4 P3'
_chemical_formula_moiety 'C10 H20 Cl2 N3 O4 P3'
_chemical_formula_sum 'C10 H20 Cl2 N3 O4 P3'
_chemical_formula_weight 410.1
_chemical_name_systematic
;
6,6-dichlorocyclo-2,2:4,4-bis(2,2-dimethylpropane-1,3-dioxy)triphosphazene
;
_symmetry_cell_setting monoclinic
_symmetry_space_group_name_Hall '-C 2yc'
_symmetry_space_group_name_H-M 'C 1 2/c 1'
_audit_creation_method 'WinGX routine CIF_UPDATE'
_cell_angle_alpha 90
_cell_angle_beta 99.9550(10)
_cell_angle_gamma 90
_cell_formula_units_Z 4
_cell_length_a 18.0604(4)
_cell_length_b 8.32100(10)
_cell_length_c 11.8528(3)
_cell_measurement_reflns_used 7535
_cell_measurement_temperature 120(2)
_cell_measurement_theta_max 27.48
_cell_measurement_theta_min 2.91
_cell_volume 1754.43(6)
_computing_cell_refinement 'DENZO (Otwinowski & Minor, 1997) and COLLECT'
_computing_data_collection 'COLLECT (Hooft, 1998)'
_computing_data_reduction 'DENZO and COLLECT'
_computing_molecular_graphics 'PLATON (Spek, 2003) and WinGX (Farrugia, 1999)'
_computing_publication_material 'publCIF (Westrip, 2007)'
_computing_structure_refinement 'SHELXL97 (Sheldrick, 1997)'
_computing_structure_solution 'SHELXS97 (Sheldrick, 1997)'
_diffrn_measured_fraction_theta_full 0.997
_diffrn_measured_fraction_theta_max 0.997
_diffrn_measurement_device_type 'Bruker--Nonius KappaCCD area-detector'
_diffrn_measurement_method '\f & \w scans'
_diffrn_radiation_type MoK\a
_diffrn_radiation_wavelength 0.71073
_diffrn_reflns_av_R_equivalents 0.0807
_diffrn_reflns_limit_h_max 23
_diffrn_reflns_limit_h_min -23
_diffrn_reflns_limit_k_max 10
_diffrn_reflns_limit_k_min -10
_diffrn_reflns_limit_l_max 15
_diffrn_reflns_limit_l_min -15
_diffrn_reflns_number 12671
_diffrn_reflns_theta_full 27.49
_diffrn_reflns_theta_max 27.49
_diffrn_reflns_theta_min 3.11
_diffrn_standards_decay_% 0
_exptl_absorpt_coefficient_mu 0.662
_exptl_absorpt_correction_T_max 0.949
_exptl_absorpt_correction_T_min 0.7777
_exptl_absorpt_correction_type multi-scan
_exptl_absorpt_process_details '(SORTAV; Blessing, 1997)'
_exptl_crystal_colour colourless
_exptl_crystal_density_diffrn 1.553
_exptl_crystal_density_method 'not measured'
_exptl_crystal_description block
_exptl_crystal_F_000 848
_exptl_crystal_size_max 0.40
_exptl_crystal_size_mid 0.26
_exptl_crystal_size_min 0.08
_refine_diff_density_max 0.324
_refine_diff_density_min -0.398
_refine_ls_extinction_coef 0.0094(7)
_refine_ls_extinction_expression Fc^*^=kFc[1+0.001xFc^2^\l^3^/sin(2\q)]^-1/4^
_refine_ls_extinction_method SHELXL97
_refine_ls_goodness_of_fit_ref 1.053
_refine_ls_hydrogen_treatment constr
_refine_ls_matrix_type full
_refine_ls_number_parameters 104
_refine_ls_number_reflns 2002
_refine_ls_number_restraints 0
_refine_ls_restrained_S_all 1.053
_refine_ls_R_factor_gt 0.0265
_refine_ls_shift/su_max 0.002
_refine_ls_structure_factor_coef Fsqd
_refine_ls_weighting_details 'calc w=1/[\s^2^(Fo^2^)+(0.0235P)^2^+1.7002P] where P=(Fo^2^+2Fc^2^)/3'
_refine_ls_weighting_scheme calc
_refine_ls_wR_factor_ref 0.0678
_reflns_number_gt 1862
_reflns_number_total 2002
_reflns_threshold_expression I>2sigma(I)
_cod_data_source_file gd3078.cif
_cod_data_source_block IIb
_cod_depositor_comments
;
The following automatic conversions were performed:
'_symmetry_cell_setting' value 'Monoclinic' changed to 'monoclinic'
according to '/home/saulius/struct/CIF-dictionaries/cif_core.dic'
dictionary named 'cif_core.dic' version 2.4.1 from 2010-06-29.

Automatic conversion script
Id: cif_fix_enum 1527 2010-12-29 10:47:43Z saulius 

The following automatic conversions were performed:

'_symmetry_cell_setting' value 'Monoclinic' changed to 'monoclinic'
according to /home/saulius/struct/CIF-dictionaries/cif_core.dic
dictionary named 'cif_core.dic' version 2.4.1 from 2010-06-29.

Automatic conversion script
Id: cif_fix_values 1715 2011-07-08 13:25:40Z adriana 
;
_cod_original_sg_symbol_H-M 'C 2/c'
_cod_database_code 2015853
_cod_database_fobs_code 2015853

loop_
_atom_site_type_symbol
_atom_site_label
_atom_site_fract_x
_atom_site_fract_y
_atom_site_fract_z
_atom_site_U_iso_or_equiv
_atom_site_adp_type
_atom_site_calc_flag
_atom_site_refinement_flags
_atom_site_occupancy
C C1 0.16405(8) -0.04785(16) 0.75348(10) 0.0174(3) Uani d . 1
H H1A 0.1262 -0.1221 0.7756 0.021 Uiso calc R 1
H H1B 0.2135 -0.0754 0.7994 0.021 Uiso calc R 1
C C2 0.16714(8) -0.06995(16) 0.62674(10) 0.0160(3) Uani d . 1
C C3 0.23055(8) 0.03101(18) 0.59314(12) 0.0231(3) Uani d . 1
H H3A 0.233 0.0129 0.5122 0.035 Uiso calc R 1
H H3B 0.2784 -0.0001 0.6403 0.035 Uiso calc R 1
H H3C 0.2209 0.145 0.6054 0.035 Uiso calc R 1
C C4 0.17883(9) -0.24801(18) 0.60461(13) 0.0242(3) Uani d . 1
H H4A 0.1401 -0.3112 0.6331 0.036 Uiso calc R 1
H H4B 0.2286 -0.2812 0.6444 0.036 Uiso calc R 1
H H4C 0.1752 -0.2661 0.5221 0.036 Uiso calc R 1
C C5 0.09166(8) -0.02160(16) 0.55789(11) 0.0166(3) Uani d . 1
H H5A 0.0932 -0.0326 0.4752 0.02 Uiso calc R 1
H H5B 0.0522 -0.0947 0.5765 0.02 Uiso calc R 1
N N1 0.07025(7) 0.37333(14) 0.72233(10) 0.0191(3) Uani d . 1
N N2 0 0.09337(18) 0.75 0.0167(3) Uani d S 1
O O1 0.14465(5) 0.11695(11) 0.77885(7) 0.0161(2) Uani d . 1
O O2 0.07262(5) 0.14333(11) 0.58217(7) 0.0154(2) Uani d . 1
P P1 0.068065(18) 0.18386(4) 0.71056(3) 0.01262(12) Uani d . 1
P P2 0 0.46682(5) 0.75 0.01643(14) Uani d S 1
Cl Cl1 -0.03667(2) 0.61921(4) 0.62183(3) 0.02812(13) Uani d . 1

loop_
_atom_site_aniso_label
_atom_site_aniso_U_11
_atom_site_aniso_U_22
_atom_site_aniso_U_33
_atom_site_aniso_U_12
_atom_site_aniso_U_13
_atom_site_aniso_U_23
C1 0.0179(7) 0.0185(7) 0.0155(6) 0.0044(5) 0.0020(5) 0.0005(5)
C2 0.0151(6) 0.0179(6) 0.0151(6) 0.0027(5) 0.0031(5) -0.0020(5)
C3 0.0188(7) 0.0275(8) 0.0248(7) -0.0008(6) 0.0085(6) -0.0025(5)
C4 0.0228(8) 0.0204(7) 0.0291(7) 0.0058(6) 0.0041(6) -0.0046(6)
C5 0.0175(7) 0.0168(6) 0.0151(6) 0.0030(5) 0.0016(5) -0.0042(5)
N1 0.0184(6) 0.0138(6) 0.0271(6) -0.0029(4) 0.0101(5) -0.0018(4)
N2 0.0169(8) 0.0117(7) 0.0235(8) 0 0.0088(6) 0
O1 0.0143(5) 0.0197(5) 0.0137(4) 0.0021(4) 0.0007(3) -0.0033(3)
O2 0.0173(5) 0.0167(5) 0.0125(4) 0.0043(4) 0.0031(3) 0.0008(3)
P1 0.01215(19) 0.01263(18) 0.01369(17) 0.00019(11) 0.00393(12) -0.00084(11)
P2 0.0194(3) 0.0109(2) 0.0207(2) 0 0.00809(19) 0
Cl1 0.0334(2) 0.0216(2) 0.0311(2) 0.00460(14) 0.01045(16) 0.01099(13)

loop_
_atom_type_symbol
_atom_type_description
_atom_type_scat_dispersion_real
_atom_type_scat_dispersion_imag
_atom_type_scat_source
C C 0.0033 0.0016 'International Tables Vol C Tables 4.2.6.8 and 6.1.1.4'
H H 0 0 'International Tables Vol C Tables 4.2.6.8 and 6.1.1.4'
N N 0.0061 0.0033 'International Tables Vol C Tables 4.2.6.8 and 6.1.1.4'
O O 0.0106 0.006 'International Tables Vol C Tables 4.2.6.8 and 6.1.1.4'
P P 0.1023 0.0942 'International Tables Vol C Tables 4.2.6.8 and 6.1.1.4'
Cl Cl 0.1484 0.1585 'International Tables Vol C Tables 4.2.6.8 and 6.1.1.4'

loop_
_geom_angle_atom_site_label_1
_geom_angle_atom_site_label_2
_geom_angle_atom_site_label_3
_geom_angle_site_symmetry_1
_geom_angle_site_symmetry_3
_geom_angle
O1 C1 C2 . . 111.56(10)
O1 C1 H1A . . 109.3
C2 C1 H1A . . 109.3
O1 C1 H1B . . 109.3
C2 C1 H1B . . 109.3
H1A C1 H1B . . 108
C5 C2 C1 . . 108.40(11)
C5 C2 C4 . . 107.65(11)
C1 C2 C4 . . 108.45(11)
C5 C2 C3 . . 111.00(11)
C1 C2 C3 . . 110.33(11)
C4 C2 C3 . . 110.91(12)
C2 C3 H3A . . 109.5
C2 C3 H3B . . 109.5
H3A C3 H3B . . 109.5
C2 C3 H3C . . 109.5
H3A C3 H3C . . 109.5
H3B C3 H3C . . 109.5
C2 C4 H4A . . 109.5
C2 C4 H4B . . 109.5
H4A C4 H4B . . 109.5
C2 C4 H4C . . 109.5
H4A C4 H4C . . 109.5
H4B C4 H4C . . 109.5
O2 C5 C2 . . 111.39(10)
O2 C5 H5A . . 109.4
C2 C5 H5A . . 109.4
O2 C5 H5B . . 109.4
C2 C5 H5B . . 109.4
H5A C5 H5B . . 108
P2 N1 P1 . . 120.21(8)
P1 N2 P1 2_556 . 123.07(10)
C1 O1 P1 . . 116.49(8)
C5 O2 P1 . . 116.53(8)
O2 P1 O1 . . 103.44(5)
O2 P1 N2 . . 110.93(5)
O1 P1 N2 . . 109.75(5)
O2 P1 N1 . . 107.09(6)
O1 P1 N1 . . 107.45(6)
N2 P1 N1 . . 117.23(7)
N1 P2 N1 2_556 . 120.61(9)
N1 P2 Cl1 2_556 2_556 109.18(4)
N1 P2 Cl1 . 2_556 107.40(5)
N1 P2 Cl1 2_556 . 107.40(4)
N1 P2 Cl1 . . 109.18(4)
Cl1 P2 Cl1 2_556 . 101.38(3)

loop_
_geom_bond_atom_site_label_1
_geom_bond_atom_site_label_2
_geom_bond_distance
C1 O1 1.4594(16)
C1 C2 1.5240(17)
C1 H1A 0.99
C1 H1B 0.99
C2 C5 1.5171(18)
C2 C4 1.5257(19)
C2 C3 1.5276(19)
C3 H3A 0.98
C3 H3B 0.98
C3 H3C 0.98
C4 H4A 0.98
C4 H4B 0.98
C4 H4C 0.98
C5 O2 1.4556(15)
C5 H5A 0.99
C5 H5B 0.99
N1 P2 1.5704(12)
N1 P1 1.5826(12)
N2 P1 1.5796(8)
O1 P1 1.5784(10)
O2 P1 1.5747(9)
P2 Cl1 2.0017(5)

loop_
_geom_torsion_atom_site_label_1
_geom_torsion_atom_site_label_2
_geom_torsion_atom_site_label_3
_geom_torsion_atom_site_label_4
_geom_torsion_site_symmetry_1
_geom_torsion_site_symmetry_4
_geom_torsion
_geom_torsion_publ_flag
O1 C1 C2 C5 . . -57.07(14) yes
O1 C1 C2 C4 . . -173.68(11) ?
O1 C1 C2 C3 . . 64.66(14) ?
C1 C2 C5 O2 . . 57.56(14) yes
C4 C2 C5 O2 . . 174.68(11) ?
C3 C2 C5 O2 . . -63.76(13) ?
C2 C1 O1 P1 . . 57.38(13) yes
C2 C5 O2 P1 . . -58.62(13) yes
C5 O2 P1 O1 . . 50.71(10) ?
C5 O2 P1 N2 . . -66.90(10) yes
C5 O2 P1 N1 . . 164.05(9) yes
C1 O1 P1 O2 . . -50.08(10) ?
C1 O1 P1 N2 . . 68.35(10) yes
C1 O1 P1 N1 . . -163.16(9) yes
P1 N2 P1 O2 2_556 . -117.92(4) ?
P1 N2 P1 O1 2_556 . 128.39(4) ?
P1 N2 P1 N1 2_556 . 5.49(5) ?
P2 N1 P1 O2 . . 114.23(8) ?
P2 N1 P1 O1 . . -135.18(8) ?
P2 N1 P1 N2 . . -11.11(10) ?
P1 N1 P2 N1 . 2_556 5.75(5) ?
P1 N1 P2 Cl1 . 2_556 131.59(7) ?
P1 N1 P2 Cl1 . . -119.26(7) ?
